data_2101974
loop_
_publ_author_name
'Rudert, Rainer'
'Schulz, Burkhard'
'Reck, G\"unter'
'Vollhardt, Dieter'
'Kriwanek, J\"org'

_publ_section_title
;
 <i>N</i>-<i>n</i>-Alkyl <i>N,N</i>-dimethylammonioacetic acid
 bromides: the first complete series of crystal and molecular structure
 determinations of an amphiphilic compound with alkyl chain lengths
 <i>n</i>~=~1,..., 16
;
_journal_issue 1
_journal_name_full 'Acta Crystallographica Section B'
_journal_page_first 124
_journal_page_last 131
_journal_paper_doi 10.1107/S0108768199007740
_journal_volume 56
_journal_year 2000
_chemical_formula_moiety 'C18 H38 N O2 1+, Br 1-'
_chemical_formula_sum 'C18 H38 Br N O2'
_chemical_formula_weight 380.41
_chemical_name_systematic
;
N-n-Tetradecyl N,N-Dimethyl Ammonio Acetic Acid Bromide
;
_space_group_IT_number 2
_symmetry_cell_setting triclinic
_symmetry_space_group_name_Hall '-P 1'
_symmetry_space_group_name_H-M 'P -1'
_cell_angle_alpha 87.34(2)
_cell_angle_beta 86.96(3)
_cell_angle_gamma 79.04(3)
_cell_formula_units_Z 2
_cell_length_a 6.778(4)
_cell_length_b 7.4840(10)
_cell_length_c 21.348(5)
_cell_measurement_reflns_used 25
_cell_measurement_temperature 298(2)
_cell_measurement_theta_max 18.8
_cell_measurement_theta_min 12.7
_cell_volume 1060.9(7)
_computing_cell_refinement
;
Enraf-Nonius (1977). CAD4 Operations Manual. Enraf-Nonius, Delft,
The Netherlands.
;
_computing_data_collection
;
Enraf-Nonius (1977). CAD4 Operations Manual. Enraf-Nonius, Delft,
The Netherlands.
;
_computing_data_reduction
;
Fair, C. K.: MolEN, An interactive intelligent system for crystal structure
analysis. Enraf-Nonius, Delft, The Netherlands, 1990
;
_computing_structure_refinement
;
Fair, C. K.: MolEN, An interactive intelligent system for crystal structure
analysis. Enraf-Nonius, Delft, The Netherlands, 1990
;
_computing_structure_solution
;
Fair, C. K.: MolEN, An interactive intelligent system for crystal structure
analysis. Enraf-Nonius, Delft, The Netherlands, 1990
;
_diffrn_ambient_temperature 298(2)
_diffrn_measurement_device CAD4
_diffrn_measurement_method 'theta/2theta scans'
_diffrn_radiation_monochromator graphite
_diffrn_radiation_source 'fine-focus sealed tube'
_diffrn_radiation_type MoK\a
_diffrn_radiation_wavelength .71069
_diffrn_reflns_av_R_equivalents .0132
_diffrn_reflns_av_sigmaI/netI .0129
_diffrn_reflns_limit_h_max 8
_diffrn_reflns_limit_h_min -8
_diffrn_reflns_limit_k_max 8
_diffrn_reflns_limit_k_min -8
_diffrn_reflns_limit_l_max 25
_diffrn_reflns_limit_l_min 0
_diffrn_reflns_number 3816
_diffrn_reflns_theta_max 24.97
_diffrn_reflns_theta_min 1.91
_diffrn_standards_decay_% 5.8
_diffrn_standards_interval_time 50
_diffrn_standards_number 2
_exptl_absorpt_coefficient_mu 1.92
_exptl_absorpt_correction_T_max 1.000
_exptl_absorpt_correction_T_min .123
_exptl_absorpt_correction_type refdelf
_exptl_absorpt_process_details
;
absorption correction using the method of N. Walker and D. Stuart (1983).
Acta Cryst A39, 158-166
;
_exptl_crystal_colour colourless
_exptl_crystal_density_diffrn 1.190
_exptl_crystal_description plate
_exptl_crystal_F_000 408
_exptl_crystal_size_max .78
_exptl_crystal_size_mid .70
_exptl_crystal_size_min .26
_refine_diff_density_max .354
_refine_diff_density_min -.433
_refine_ls_extinction_method none
_refine_ls_goodness_of_fit_all .970
_refine_ls_goodness_of_fit_ref .944
_refine_ls_hydrogen_treatment
;
positional parameters refined,
isotropic displacement parameter constrained to binding partner,
exception: isotropic displacement parameter of H2 refined without
constraints
;
_refine_ls_matrix_type full
_refine_ls_number_parameters 314
_refine_ls_number_reflns 3705
_refine_ls_number_restraints 0
_refine_ls_restrained_S_all 1.038
_refine_ls_restrained_S_obs .944
_refine_ls_R_factor_all .0406
_refine_ls_R_factor_gt .0343
_refine_ls_shift/su_max .002
_refine_ls_shift/su_mean .000
_refine_ls_structure_factor_coef Fsqd
_refine_ls_weighting_details 'w=1/[\s^2^(Fo^2^)+(0.1000P)^2^+0.0000P] where P=(Fo^2^+2Fc^2^)/3'
_refine_ls_weighting_scheme calc
_refine_ls_wR_factor_all .1178
_refine_ls_wR_factor_ref .1013
_reflns_number_observed 3345
_reflns_number_total 3706
_reflns_observed_criterion >2sigma(I)
_cod_data_source_file jz0007.cif
_cod_data_source_block beh14
_cod_depositor_comments
;
The following automatic conversions were performed:
'_symmetry_cell_setting' value 'Triclinic' changed to 'triclinic'
according to '/home/saulius/struct/CIF-dictionaries/cif_core.dic'
dictionary named 'cif_core.dic' version 2.4.1 from 2010-06-29.

Automatic conversion script
Id: cif_fix_enum 1527 2010-12-29 10:47:43Z saulius 

The following automatic conversions were performed:

'_symmetry_cell_setting' value 'Triclinic' changed to 'triclinic'
according to /home/saulius/struct/CIF-dictionaries/cif_core.dic
dictionary named 'cif_core.dic' version 2.4.1 from 2010-06-29.

Automatic conversion script
Id: cif_fix_values 1715 2011-07-08 13:25:40Z adriana 

The following automatic conversions were performed:

'_refine_ls_weighting_scheme' value 'calc
w=1/[\s^2^(Fo^2^)+(0.1000P)^2^+0.0000P] where P=(Fo^2^+2Fc^2^)/3' was
changed to 'calc'. New tag '_refine_ls_weighting_details' was
created. The value of the new tag was set to
'w=1/[\s^2^(Fo^2^)+(0.1000P)^2^+0.0000P] where P=(Fo^2^+2Fc^2^)/3'.

Automatic conversion script
Id: cif_fix_values 3143 2015-03-26 13:38:13Z robertas 
;
_cod_original_cell_volume 1061.0(5)
_cod_original_formula_sum 'C18 H38 Br1 N1 O2'
_cod_database_code 2101974

loop_
_symmetry_equiv_pos_as_xyz
'x, y, z'
'-x, -y, -z'

loop_
_atom_site_aniso_label
_atom_site_aniso_U_11
_atom_site_aniso_U_22
_atom_site_aniso_U_33
_atom_site_aniso_U_12
_atom_site_aniso_U_13
_atom_site_aniso_U_23
Br .0509(2) .0478(2) .0569(2) -.00967(11) -.00460(12) .00039(12)
O1 .0543(11) .0822(14) .0728(15) -.0176(10) .0234(11) -.0268(12)
O2 .0595(12) .0699(13) .072(2) -.0259(10) .0172(11) -.0238(11)
C31 .0407(12) .0501(12) .0472(15) -.0052(10) .0003(11) -.0072(11)
C32 .0455(12) .0439(12) .0383(13) -.0069(10) .0031(10) -.0075(10)
C33 .0552(15) .061(2) .0386(14) -.0191(12) .0070(12) -.0051(11)
C34 .064(2) .0452(13) .066(2) .0075(12) -.005(2) -.0074(13)
N1 .0438(10) .0400(9) .0339(11) -.0035(8) .0052(8) -.0059(8)
C1 .0558(14) .0486(12) .0327(13) -.0080(11) .0030(11) -.0048(10)
C2 .061(2) .0577(15) .0381(14) -.0126(12) -.0005(12) -.0054(11)
C3 .069(2) .071(2) .0374(15) -.0211(14) .0019(13) -.0045(13)
C4 .067(2) .075(2) .044(2) -.0198(15) -.0033(14) -.0060(14)
C5 .067(2) .084(2) .039(2) -.020(2) .0024(13) -.0075(14)
C6 .070(2) .081(2) .047(2) -.025(2) -.0023(14) -.0058(14)
C7 .069(2) .090(2) .038(2) -.024(2) .0010(14) -.0077(14)
C8 .066(2) .086(2) .042(2) -.023(2) -.0004(14) -.0037(14)
C9 .067(2) .085(2) .039(2) -.021(2) .0015(13) -.0057(14)
C10 .068(2) .085(2) .043(2) -.024(2) .0017(14) -.0018(15)
C11 .071(2) .081(2) .040(2) -.022(2) .0018(14) -.0048(14)
C12 .069(2) .083(2) .044(2) -.021(2) -.0001(14) -.0026(14)
C13 .091(2) .094(2) .049(2) -.027(2) -.009(2) .003(2)
C14 .102(3) .120(4) .064(3) -.030(3) -.026(2) -.002(2)

loop_
_atom_site_label
_atom_site_fract_x
_atom_site_fract_y
_atom_site_fract_z
_atom_site_U_iso_or_equiv
_atom_site_thermal_displace_type
_atom_site_calc_flag
_atom_site_occupancy
_atom_site_type_symbol
Br .22069(3) .20898(3) .099800(12) .05183(14) Uani d 1 Br
O1 .5159(3) .6035(3) .13844(12) .0694(6) Uani d 1 O
O2 .5964(4) .3865(3) .06816(12) .0653(6) Uani d 1 O
H2 .506(6) .362(5) .0774(19) .074(12) Uiso d 1 H
C31 .6223(4) .5317(3) .09655(13) .0463(5) Uani d 1 C
C32 .8064(4) .5914(3) .06615(13) .0428(5) Uani d 1 C
H32A .922(5) .485(5) .0638(16) .064 Uiso d 1 H
H32B .777(5) .632(4) .0257(17) .064 Uiso d 1 H
C33 1.0687(4) .7669(4) .05772(14) .0508(6) Uani d 1 C
H33A 1.116(6) .875(5) .0697(18) .076 Uiso d 1 H
H33B 1.021(6) .786(5) .0146(18) .076 Uiso d 1 H
H33C 1.178(6) .650(6) .0574(19) .076 Uiso d 1 H
C34 .7317(5) .9166(4) .0942(2) .0605(7) Uani d 1 C
H34A .803(6) 1.012(6) .108(2) .091 Uiso d 1 H
H34B .630(7) .893(6) .126(2) .091 Uiso d 1 H
H34C .681(6) .940(6) .053(2) .091 Uiso d 1 H
N1 .8822(3) .7403(2) .09673(9) .0399(4) Uani d 1 N
C1 .9384(4) .6793(3) .16364(12) .0460(5) Uani d 1 C
H1A .801(5) .663(4) .1902(16) .069 Uiso d 1 H
H1B 1.005(5) .563(5) .1616(17) .069 Uiso d 1 H
C2 1.0551(5) .7983(4) .19573(13) .0519(6) Uani d 1 C
H2A .981(5) .924(5) .1921(18) .078 Uiso d 1 H
H2B 1.172(6) .808(5) .1760(19) .078 Uiso d 1 H
C3 1.1102(5) .7170(5) .26046(14) .0582(7) Uani d 1 C
H3A 1.146(6) .587(6) .2617(19) .087 Uiso d 1 H
H3B .990(7) .727(6) .289(2) .087 Uiso d 1 H
C4 1.2680(5) .8031(5) .28924(15) .0612(7) Uani d 1 C
H4A 1.392(7) .791(6) .258(2) .092 Uiso d 1 H
H4B 1.220(7) .920(6) .296(2) .092 Uiso d 1 H
C5 1.3262(5) .7230(5) .35395(14) .0627(7) Uani d 1 C
H5A 1.366(6) .589(6) .353(2) .094 Uiso d 1 H
H5B 1.223(7) .750(6) .378(2) .094 Uiso d 1 H
C6 1.4969(5) .7968(5) .3803(2) .0645(7) Uani d 1 C
H6A 1.465(7) .934(6) .385(2) .097 Uiso d 1 H
H6B 1.624(7) .768(6) .353(2) .097 Uiso d 1 H
C7 1.5562(5) .7169(5) .44505(15) .0645(8) Uani d 1 C
H7A 1.446(7) .747(6) .474(2) .097 Uiso d 1 H
H7B 1.584(6) .581(6) .445(2) .097 Uiso d 1 H
C8 1.7291(5) .7871(5) .47081(15) .0637(7) Uani d 1 C
H8A 1.700(6) .922(6) .470(2) .096 Uiso d 1 H
H8B 1.850(7) .754(6) .443(2) .096 Uiso d 1 H
C9 1.7872(5) .7093(5) .53600(14) .0628(7) Uani d 1 C
H9A 1.676(7) .756(6) .559(2) .094 Uiso d 1 H
H9B 1.824(6) .563(6) .5384(19) .094 Uiso d 1 H
C10 1.9601(5) .7794(5) .5619(2) .0643(8) Uani d 1 C
H10A 2.072(7) .762(6) .538(2) .096 Uiso d 1 H
H10B 1.935(6) .909(6) .563(2) .096 Uiso d 1 H
C11 2.0160(5) .7042(5) .62733(14) .0628(7) Uani d 1 C
H11A 1.891(7) .737(6) .657(2) .094 Uiso d 1 H
H11B 2.057(6) .560(6) .6306(19) .094 Uiso d 1 H
C12 2.1876(5) .7762(5) .65333(15) .0643(7) Uani d 1 C
H12A 2.163(7) .902(7) .653(2) .096 Uiso d 1 H
H12B 2.313(7) .744(6) .627(2) .096 Uiso d 1 H
C13 2.2417(7) .7068(6) .7190(2) .0770(9) Uani d 1 C
H13A 2.123(8) .730(6) .754(3) .115 Uiso d 1 H
H13B 2.274(8) .584(7) .719(2) .115 Uiso d 1 H
C14 2.4139(8) .7808(8) .7437(2) .0936(13) Uani d 1 C
H14A 2.470(9) .716(9) .773(3) .140 Uiso d 1 H
H14B 2.382(10) .919(10) .747(3) .140 Uiso d 1 H
H14C 2.524(10) .753(9) .714(3) .140 Uiso d 1 H

loop_
_atom_type_symbol
_atom_type_description
_atom_type_scat_dispersion_real
_atom_type_scat_dispersion_imag
_atom_type_scat_source
H H .0000 .0000 'International Tables Vol C Tables 4.2.6.8 and 6.1.1.4'
C C .0181 .0091 'International Tables Vol C Tables 4.2.6.8 and 6.1.1.4'
N N .0311 .0180 'International Tables Vol C Tables 4.2.6.8 and 6.1.1.4'
O O .0492 .0322 'International Tables Vol C Tables 4.2.6.8 and 6.1.1.4'
Br Br -.6763 1.2805 'International Tables Vol C Tables 4.2.6.8 and 6.1.1.4'

loop_
_geom_angle_atom_site_label_1
_geom_angle_atom_site_label_2
_geom_angle_atom_site_label_3
_geom_angle
C31 O2 H2 111(4)
O1 C31 O2 125.5(2)
O1 C31 C32 126.9(2)
O2 C31 C32 107.6(2)
N1 C32 C31 117.0(2)
N1 C32 H32A 106.5(18)
C31 C32 H32A 110.2(19)
N1 C32 H32B 107.2(19)
C31 C32 H32B 108(2)
H32A C32 H32B 108(3)
N1 C33 H33A 111(2)
N1 C33 H33B 104(2)
H33A C33 H33B 109(3)
N1 C33 H33C 112(2)
H33A C33 H33C 114(3)
H33B C33 H33C 106(3)
N1 C34 H34A 106(2)
N1 C34 H34B 102(3)
H34A C34 H34B 110(4)
N1 C34 H34C 110(3)
H34A C34 H34C 114(3)
H34B C34 H34C 113(4)
C32 N1 C34 111.3(2)
C32 N1 C33 105.3(2)
C34 N1 C33 108.2(2)
C32 N1 C1 109.6(2)
C34 N1 C1 112.4(2)
C33 N1 C1 109.8(2)
C2 C1 N1 115.4(2)
C2 C1 H1A 112.3(17)
N1 C1 H1A 107.8(18)
C2 C1 H1B 113(2)
N1 C1 H1B 106(2)
H1A C1 H1B 102(3)
C1 C2 C3 110.0(2)
C1 C2 H2A 108(2)
C3 C2 H2A 119(2)
C1 C2 H2B 114(3)
C3 C2 H2B 105(3)
H2A C2 H2B 102(3)
C4 C3 C2 112.8(3)
C4 C3 H3A 112(2)
C2 C3 H3A 113(2)
C4 C3 H3B 110(2)
C2 C3 H3B 111(2)
H3A C3 H3B 97(3)
C3 C4 C5 113.7(3)
C3 C4 H4A 108(2)
C5 C4 H4A 111(2)
C3 C4 H4B 110(3)
C5 C4 H4B 104(3)
H4A C4 H4B 110(4)
C6 C5 C4 113.7(3)
C6 C5 H5A 108(2)
C4 C5 H5A 110(2)
C6 C5 H5B 109(3)
C4 C5 H5B 106(3)
H5A C5 H5B 110(4)
C5 C6 C7 114.0(3)
C5 C6 H6A 113(3)
C7 C6 H6A 106(3)
C5 C6 H6B 111(2)
C7 C6 H6B 105(3)
H6A C6 H6B 107(3)
C8 C7 C6 114.1(3)
C8 C7 H7A 106(3)
C6 C7 H7A 110(3)
C8 C7 H7B 111(2)
C6 C7 H7B 110(3)
H7A C7 H7B 105(3)
C7 C8 C9 114.3(3)
C7 C8 H8A 110(3)
C9 C8 H8A 111(3)
C7 C8 H8B 109(3)
C9 C8 H8B 107(3)
H8A C8 H8B 105(3)
C10 C9 C8 114.4(3)
C10 C9 H9A 107(3)
C8 C9 H9A 101(3)
C10 C9 H9B 108(2)
C8 C9 H9B 113(2)
H9A C9 H9B 114(4)
C9 C10 C11 114.4(3)
C9 C10 H10A 115(3)
C11 C10 H10A 107(3)
C9 C10 H10B 112(3)
C11 C10 H10B 107(3)
H10A C10 H10B 100(4)
C12 C11 C10 114.3(3)
C12 C11 H11A 108(2)
C10 C11 H11A 108(2)
C12 C11 H11B 106(2)
C10 C11 H11B 114(2)
H11A C11 H11B 106(3)
C11 C12 C13 115.0(3)
C11 C12 H12A 111(3)
C13 C12 H12A 109(3)
C11 C12 H12B 112(3)
C13 C12 H12B 106(3)
H12A C12 H12B 104(4)
C14 C13 C12 113.8(3)
C14 C13 H13A 107(3)
C12 C13 H13A 116(3)
C14 C13 H13B 109(3)
C12 C13 H13B 109(3)
H13A C13 H13B 102(4)
C13 C14 H14A 113(5)
C13 C14 H14B 113(4)
H14A C14 H14B 120(6)
C13 C14 H14C 107(4)
H14A C14 H14C 95(5)
H14B C14 H14C 107(5)

loop_
_geom_bond_atom_site_label_1
_geom_bond_atom_site_label_2
_geom_bond_distance
O1 C31 1.199(3)
O2 C31 1.313(3)
O2 H2 .69(4)
C31 C32 1.509(4)
C32 N1 1.501(3)
C32 H32A 1.01(4)
C32 H32B .92(4)
C33 N1 1.516(3)
C33 H33A .97(4)
C33 H33B .99(4)
C33 H33C 1.03(4)
C34 N1 1.507(3)
C34 H34A 1.00(4)
C34 H34B .97(5)
C34 H34C .96(4)
N1 C1 1.525(3)
C1 C2 1.507(4)
C1 H1A 1.09(4)
C1 H1B .90(4)
C2 C3 1.519(4)
C2 H2A .98(4)
C2 H2B .89(4)
C3 C4 1.518(4)
C3 H3A .95(4)
C3 H3B .98(4)
C4 C5 1.521(4)
C4 H4A 1.04(4)
C4 H4B .89(4)
C5 C6 1.517(4)
C5 H5A .99(4)
C5 H5B .84(5)
C6 C7 1.523(4)
C6 H6A 1.02(4)
C6 H6B 1.01(5)
C7 C8 1.510(4)
C7 H7A .95(5)
C7 H7B 1.00(4)
C8 C9 1.525(4)
C8 H8A .99(4)
C8 H8B .99(5)
C9 C10 1.511(4)
C9 H9A .89(5)
C9 H9B 1.08(4)
C10 C11 1.522(4)
C10 H10A .88(5)
C10 H10B .95(4)
C11 C12 1.512(4)
C11 H11A 1.03(5)
C11 H11B 1.06(4)
C12 C13 1.512(4)
C12 H12A .92(5)
C12 H12B .99(5)
C13 C14 1.511(6)
C13 H13A 1.06(5)
C13 H13B .90(5)
C14 H14A .83(7)
C14 H14B 1.02(7)
C14 H14C .94(6)

loop_
_geom_torsion_atom_site_label_1
_geom_torsion_atom_site_label_2
_geom_torsion_atom_site_label_3
_geom_torsion_atom_site_label_4
_geom_torsion
O1 C31 C32 N1 9.0(4)
O2 C31 C32 N1 -171.9(2)
C31 C32 N1 C34 -64.7(3)
C31 C32 N1 C33 178.3(2)
C31 C32 N1 C1 60.3(3)
C32 N1 C1 C2 168.2(2)
C34 N1 C1 C2 -67.4(3)
C33 N1 C1 C2 53.1(3)
N1 C1 C2 C3 -177.1(2)
C1 C2 C3 C4 166.4(3)
C2 C3 C4 C5 -179.7(3)
C3 C4 C5 C6 174.8(3)
C4 C5 C6 C7 -179.9(3)
C5 C6 C7 C8 178.7(3)
C6 C7 C8 C9 179.2(3)
C7 C8 C9 C10 -180.0(3)
C8 C9 C10 C11 179.1(3)
C9 C10 C11 C12 -179.4(3)
C10 C11 C12 C13 178.5(3)
C11 C12 C13 C14 179.9(4)

loop_
_cod_related_entry_id
_cod_related_entry_database
_cod_related_entry_code
1 ChemSpider 21140622
